data_7026106
loop_
_publ_author_name
'Durran, Sean E.'
'Elsegood, Mark R. J.'
'Hammond, Shelly R.'
'Smith, Martin B.'

_publ_section_title
;
 Flexible kappa4-PNN'O-tetradentate ligands: synthesis, complexation and
 structural studies.
;
_journal_issue 30
_journal_name_full 'Dalton transactions (Cambridge, England : 2003)'
_journal_page_first 7136
_journal_page_last 7146
_journal_paper_doi 10.1039/c0dt00200c
_journal_volume 39
_journal_year 2010
_chemical_formula_moiety 'C29 H27 N2 O2 P Pt, 1.5(C7 H8)'
_chemical_formula_sum 'C39.5 H39 N2 O2 P Pt'
_chemical_formula_weight 799.79
_chemical_name_systematic
;
?
;
_space_group_IT_number 14
_symmetry_cell_setting monoclinic
_symmetry_space_group_name_Hall '-P 2ybc'
_symmetry_space_group_name_H-M 'P 1 21/c 1'
_atom_sites_solution_hydrogens geom
_atom_sites_solution_primary direct
_atom_sites_solution_secondary difmap
_audit_creation_method SHELXL-97
_cell_angle_alpha 90.00
_cell_angle_beta 103.7463(13)
_cell_angle_gamma 90.00
_cell_formula_units_Z 4
_cell_length_a 11.8821(10)
_cell_length_b 14.1839(12)
_cell_length_c 21.8916(18)
_cell_measurement_reflns_used 11480
_cell_measurement_temperature 150(2)
_cell_measurement_theta_max 28.36
_cell_measurement_theta_min 2.27
_cell_volume 3583.8(5)
_computing_cell_refinement 'Bruker SAINT'
_computing_data_collection 'Bruker SMART'
_computing_data_reduction 'Bruker SAINT'
_computing_molecular_graphics 'Bruker SHELXTL'
_computing_publication_material 'Bruker SHELXTL and local programs'
_computing_structure_refinement 'SHELXL-97 (Sheldrick, 2008)'
_computing_structure_solution 'SHELXS-97 (Sheldrick, 2008)'
_diffrn_ambient_temperature 150(2)
_diffrn_measured_fraction_theta_full 1.000
_diffrn_measured_fraction_theta_max 0.911
_diffrn_measurement_device_type 'Bruker SMART 1000 CCD diffractometer'
_diffrn_measurement_method '\w rotation with narrow frames'
_diffrn_radiation_monochromator graphite
_diffrn_radiation_source 'sealed tube'
_diffrn_radiation_type MoK\a
_diffrn_radiation_wavelength 0.71073
_diffrn_reflns_av_R_equivalents 0.0490
_diffrn_reflns_av_sigmaI/netI 0.0518
_diffrn_reflns_limit_h_max 15
_diffrn_reflns_limit_h_min -15
_diffrn_reflns_limit_k_max 18
_diffrn_reflns_limit_k_min -18
_diffrn_reflns_limit_l_max 28
_diffrn_reflns_limit_l_min -28
_diffrn_reflns_number 30189
_diffrn_reflns_theta_full 26.00
_diffrn_reflns_theta_max 28.87
_diffrn_reflns_theta_min 1.73
_diffrn_standards_decay_% 0
_diffrn_standards_number 0
_exptl_absorpt_coefficient_mu 3.995
_exptl_absorpt_correction_T_max 0.796
_exptl_absorpt_correction_T_min 0.447
_exptl_absorpt_correction_type multi-scan
_exptl_absorpt_process_details 'SADABS, v 2.08, Sheldrick, G.M. (2003)'
_exptl_crystal_colour yellow
_exptl_crystal_density_diffrn 1.482
_exptl_crystal_density_method 'not measured'
_exptl_crystal_description plate
_exptl_crystal_F_000 1596
_exptl_crystal_size_max 0.24
_exptl_crystal_size_mid 0.19
_exptl_crystal_size_min 0.06
_refine_diff_density_max 1.949
_refine_diff_density_min -2.115
_refine_diff_density_rms 0.131
_refine_ls_extinction_method none
_refine_ls_goodness_of_fit_ref 0.951
_refine_ls_hydrogen_treatment constr
_refine_ls_matrix_type full
_refine_ls_number_parameters 319
_refine_ls_number_reflns 8575
_refine_ls_number_restraints 0
_refine_ls_restrained_S_all 0.951
_refine_ls_R_factor_all 0.0523
_refine_ls_R_factor_gt 0.0374
_refine_ls_shift/su_max 0.002
_refine_ls_shift/su_mean 0.000
_refine_ls_structure_factor_coef Fsqd
_refine_ls_weighting_details 'calc w=1/[\s^2^(Fo^2^)+(0.0537P)^2^+0.0000P] where P=(Fo^2^+2Fc^2^)/3'
_refine_ls_weighting_scheme calc
_refine_ls_wR_factor_gt 0.0860
_refine_ls_wR_factor_ref 0.0904
_reflns_number_gt 6516
_reflns_number_total 8575
_reflns_threshold_expression I>2\s(I)
_cod_data_source_file c0dt00200c.txt
_cod_data_source_block 8b
_cod_original_sg_symbol_H-M P2(1)/c
_cod_original_formula_sum 'C39.50 H39 N2 O2 P Pt'
_cod_database_code 7026106

loop_
_symmetry_equiv_pos_as_xyz
'x, y, z'
'-x, y+1/2, -z+1/2'
'-x, -y, -z'
'x, -y-1/2, z-1/2'

loop_
_atom_site_label
_atom_site_type_symbol
_atom_site_fract_x
_atom_site_fract_y
_atom_site_fract_z
_atom_site_U_iso_or_equiv
_atom_site_adp_type
_atom_site_occupancy
_atom_site_symmetry_multiplicity
_atom_site_calc_flag
_atom_site_refinement_flags
Pt1 Pt 0.113460(12) 0.327673(12) 0.414951(7) 0.02734(6) Uani 1 1 d .
P1 P -0.07558(9) 0.33116(7) 0.38649(5) 0.0235(2) Uani 1 1 d .
N1 N 0.1249(3) 0.3765(2) 0.50491(14) 0.0238(7) Uani 1 1 d .
N2 N 0.2923(3) 0.3262(2) 0.44763(18) 0.0341(8) Uani 1 1 d .
C29 C 0.1205(4) 0.2770(5) 0.3282(2) 0.0551(15) Uani 1 1 d .
H29A H 0.1770 0.3136 0.3119 0.083 Uiso 1 1 calc R
H29B H 0.0440 0.2826 0.2993 0.083 Uiso 1 1 calc R
H29C H 0.1440 0.2106 0.3319 0.083 Uiso 1 1 calc R
C1 C -0.1392(3) 0.3357(3) 0.45458(19) 0.0251(8) Uani 1 1 d .
C2 C -0.2562(4) 0.3123(3) 0.4458(2) 0.0347(10) Uani 1 1 d .
H2A H -0.2982 0.2917 0.4056 0.042 Uiso 1 1 calc R
C3 C -0.3129(4) 0.3183(3) 0.4945(2) 0.0422(12) Uani 1 1 d .
H3 H -0.3926 0.3024 0.4874 0.051 Uiso 1 1 calc R
C4 C -0.2526(4) 0.3476(4) 0.5529(2) 0.0477(13) Uani 1 1 d .
H4 H -0.2914 0.3514 0.5861 0.057 Uiso 1 1 calc R
C5 C -0.1338(3) 0.3722(3) 0.5649(2) 0.0308(9) Uani 1 1 d .
H5 H -0.0933 0.3928 0.6054 0.037 Uiso 1 1 calc R
C6 C -0.0768(3) 0.3654(3) 0.51524(18) 0.0264(8) Uani 1 1 d .
C7 C 0.0470(3) 0.3861(3) 0.53563(18) 0.0263(8) Uani 1 1 d .
H7 H 0.0727 0.4099 0.5772 0.032 Uiso 1 1 calc R
C8 C 0.2455(3) 0.3995(3) 0.53802(19) 0.0312(9) Uani 1 1 d .
H8A H 0.2609 0.3747 0.5815 0.037 Uiso 1 1 calc R
H8B H 0.2547 0.4689 0.5405 0.037 Uiso 1 1 calc R
C9 C 0.3333(4) 0.3585(3) 0.5052(2) 0.0326(9) Uani 1 1 d .
O1 O 0.4387(3) 0.3635(3) 0.53350(15) 0.0471(8) Uani 1 1 d .
C10 C 0.3688(4) 0.2972(4) 0.4101(2) 0.0466(13) Uani 1 1 d .
C11 C 0.3870(5) 0.2014(5) 0.4028(3) 0.0684(19) Uani 1 1 d .
H11 H 0.3559 0.1562 0.4262 0.082 Uiso 1 1 calc R
C12 C 0.4515(6) 0.1726(6) 0.3606(4) 0.094(3) Uani 1 1 d .
H12 H 0.4651 0.1074 0.3552 0.113 Uiso 1 1 calc R
C13 C 0.4950(5) 0.2390(7) 0.3270(3) 0.091(3) Uani 1 1 d .
H13 H 0.5384 0.2189 0.2981 0.109 Uiso 1 1 calc R
C14 C 0.4773(4) 0.3361(6) 0.3341(3) 0.074(2) Uani 1 1 d .
H14 H 0.5072 0.3808 0.3097 0.089 Uiso 1 1 calc R
C15 C 0.4154(4) 0.3659(5) 0.3771(2) 0.0509(14) Uani 1 1 d .
C16 C 0.3956(4) 0.4684(4) 0.3883(2) 0.0578(16) Uani 1 1 d .
H16A H 0.3132 0.4838 0.3700 0.069 Uiso 1 1 calc R
H16B H 0.4114 0.4799 0.4342 0.069 Uiso 1 1 calc R
O2 O 0.4666(3) 0.5291(3) 0.36185(16) 0.0663(12) Uani 1 1 d .
H2 H 0.4641 0.5839 0.3761 0.100 Uiso 1 1 calc R
C17 C -0.1475(4) 0.2308(3) 0.3416(2) 0.0342(10) Uani 1 1 d .
C18 C -0.1327(7) 0.1438(4) 0.3697(3) 0.088(3) Uani 1 1 d .
H18 H -0.0883 0.1376 0.4117 0.106 Uiso 1 1 calc R
C19 C -0.1825(7) 0.0653(4) 0.3367(4) 0.109(3) Uani 1 1 d .
H19 H -0.1718 0.0054 0.3567 0.131 Uiso 1 1 calc R
C20 C -0.2466(5) 0.0715(4) 0.2764(3) 0.0684(18) Uani 1 1 d .
H20 H -0.2807 0.0170 0.2543 0.082 Uiso 1 1 calc R
C21 C -0.2601(5) 0.1560(4) 0.2495(2) 0.0503(14) Uani 1 1 d .
H21 H -0.3048 0.1613 0.2074 0.060 Uiso 1 1 calc R
C22 C -0.2114(4) 0.2365(3) 0.2802(2) 0.0359(10) Uani 1 1 d .
H22 H -0.2219 0.2956 0.2593 0.043 Uiso 1 1 calc R
C23 C -0.1333(3) 0.4332(3) 0.33865(17) 0.0264(8) Uani 1 1 d .
C24 C -0.2485(3) 0.4633(3) 0.33004(18) 0.0283(9) Uani 1 1 d .
H24 H -0.2991 0.4307 0.3504 0.034 Uiso 1 1 calc R
C25 C -0.2888(4) 0.5396(3) 0.2923(2) 0.0419(11) Uani 1 1 d .
H25 H -0.3673 0.5586 0.2863 0.050 Uiso 1 1 calc R
C26 C -0.2164(5) 0.5884(4) 0.2635(2) 0.0534(14) Uani 1 1 d .
H26 H -0.2449 0.6416 0.2383 0.064 Uiso 1 1 calc R
C27 C -0.1012(5) 0.5605(4) 0.2708(2) 0.0530(14) Uani 1 1 d .
H27 H -0.0511 0.5944 0.2508 0.064 Uiso 1 1 calc R
C28 C -0.0613(4) 0.4828(3) 0.30782(19) 0.0366(10) Uani 1 1 d .
H28 H 0.0165 0.4628 0.3124 0.044 Uiso 1 1 calc R

loop_
_atom_site_aniso_label
_atom_site_aniso_U_11
_atom_site_aniso_U_22
_atom_site_aniso_U_33
_atom_site_aniso_U_23
_atom_site_aniso_U_13
_atom_site_aniso_U_12
Pt1 0.01269(8) 0.04252(10) 0.02597(9) -0.01294(7) 0.00294(6) -0.00157(7)
P1 0.0137(5) 0.0312(5) 0.0244(5) -0.0066(4) 0.0019(4) -0.0023(4)
N1 0.0148(16) 0.0304(18) 0.0253(17) -0.0071(14) 0.0027(13) -0.0029(13)
N2 0.0094(15) 0.046(2) 0.045(2) -0.0216(17) 0.0041(14) -0.0035(15)
C29 0.029(3) 0.097(4) 0.039(3) -0.036(3) 0.009(2) -0.003(3)
C1 0.0131(18) 0.033(2) 0.030(2) 0.0030(16) 0.0050(15) 0.0049(16)
C2 0.0134(19) 0.052(3) 0.035(2) 0.009(2) 0.0000(17) -0.0004(18)
C3 0.017(2) 0.063(3) 0.048(3) 0.013(2) 0.010(2) 0.001(2)
C4 0.029(3) 0.074(4) 0.046(3) 0.007(2) 0.020(2) 0.006(2)
C5 0.0134(19) 0.046(2) 0.038(2) 0.006(2) 0.0170(17) 0.0062(18)
C6 0.019(2) 0.032(2) 0.028(2) 0.0010(17) 0.0058(16) -0.0015(17)
C7 0.021(2) 0.032(2) 0.025(2) -0.0065(16) 0.0053(16) -0.0007(16)
C8 0.016(2) 0.050(3) 0.024(2) -0.0114(18) -0.0017(16) -0.0085(18)
C9 0.018(2) 0.043(2) 0.035(2) -0.0049(19) 0.0019(17) -0.0053(18)
O1 0.0161(15) 0.080(2) 0.0409(19) -0.0087(17) -0.0022(13) -0.0072(16)
C10 0.010(2) 0.080(4) 0.048(3) -0.032(3) 0.0028(19) -0.002(2)
C11 0.026(3) 0.083(4) 0.095(5) -0.047(4) 0.012(3) -0.002(3)
C12 0.034(3) 0.130(7) 0.116(7) -0.082(6) 0.012(4) 0.003(4)
C13 0.024(3) 0.168(8) 0.079(5) -0.078(5) 0.007(3) -0.004(4)
C14 0.017(2) 0.157(7) 0.050(3) -0.049(4) 0.010(2) -0.015(3)
C15 0.018(2) 0.100(4) 0.034(3) -0.031(3) 0.0042(19) -0.006(3)
C16 0.028(3) 0.109(5) 0.035(3) 0.000(3) 0.005(2) -0.019(3)
O2 0.051(2) 0.115(3) 0.0320(19) 0.002(2) 0.0076(17) -0.025(2)
C17 0.026(2) 0.035(2) 0.037(2) -0.0057(19) -0.0028(18) 0.0019(18)
C18 0.124(6) 0.034(3) 0.070(4) -0.005(3) -0.050(4) -0.009(3)
C19 0.148(8) 0.040(3) 0.095(5) 0.004(3) -0.060(5) -0.024(4)
C20 0.071(4) 0.050(3) 0.069(4) -0.022(3) -0.014(3) -0.018(3)
C21 0.050(3) 0.055(3) 0.039(3) -0.017(2) -0.002(2) -0.011(2)
C22 0.034(3) 0.044(3) 0.027(2) -0.0070(19) 0.0017(19) -0.004(2)
C23 0.023(2) 0.035(2) 0.0182(18) -0.0048(16) -0.0005(15) -0.0037(17)
C24 0.021(2) 0.039(2) 0.0229(19) -0.0003(17) 0.0012(16) -0.0012(17)
C25 0.035(3) 0.049(3) 0.040(3) 0.014(2) 0.006(2) 0.003(2)
C26 0.047(3) 0.061(3) 0.045(3) 0.027(3) -0.003(2) -0.005(3)
C27 0.043(3) 0.073(4) 0.040(3) 0.022(3) 0.005(2) -0.015(3)
C28 0.027(2) 0.054(3) 0.029(2) -0.002(2) 0.0064(18) -0.011(2)

loop_
_atom_type_symbol
_atom_type_description
_atom_type_scat_dispersion_real
_atom_type_scat_dispersion_imag
_atom_type_scat_source
C C 0.0033 0.0016 'International Tables Vol C Tables 4.2.6.8 and 6.1.1.4'
H H 0.0000 0.0000 'International Tables Vol C Tables 4.2.6.8 and 6.1.1.4'
N N 0.0061 0.0033 'International Tables Vol C Tables 4.2.6.8 and 6.1.1.4'
O O 0.0106 0.0060 'International Tables Vol C Tables 4.2.6.8 and 6.1.1.4'
P P 0.1023 0.0942 'International Tables Vol C Tables 4.2.6.8 and 6.1.1.4'
Pt Pt -1.7033 8.3905 'International Tables Vol C Tables 4.2.6.8 and 6.1.1.4'

loop_
_geom_angle_atom_site_label_1
_geom_angle_atom_site_label_2
_geom_angle_atom_site_label_3
_geom_angle
C29 Pt1 N1 173.98(16)
C29 Pt1 N2 92.97(17)
N1 Pt1 N2 81.04(13)
C29 Pt1 P1 90.54(14)
N1 Pt1 P1 95.45(9)
N2 Pt1 P1 176.45(10)
C23 P1 C17 104.24(19)
C23 P1 C1 105.60(18)
C17 P1 C1 103.7(2)
C23 P1 Pt1 113.77(14)
C17 P1 Pt1 117.03(15)
C1 P1 Pt1 111.41(13)
C7 N1 C8 117.2(3)
C7 N1 Pt1 130.5(3)
C8 N1 Pt1 112.2(2)
C9 N2 C10 120.7(4)
C9 N2 Pt1 116.2(3)
C10 N2 Pt1 123.1(3)
C2 C1 C6 118.6(4)
C2 C1 P1 118.1(3)
C6 C1 P1 123.2(3)
C3 C2 C1 121.8(4)
C4 C3 C2 119.5(4)
C3 C4 C5 121.5(4)
C6 C5 C4 118.6(4)
C5 C6 C1 119.9(4)
C5 C6 C7 112.5(4)
C1 C6 C7 127.5(4)
N1 C7 C6 128.4(4)
N1 C8 C9 112.2(3)
O1 C9 N2 125.9(4)
O1 C9 C8 117.5(4)
N2 C9 C8 116.5(4)
C11 C10 C15 121.9(5)
C11 C10 N2 119.1(5)
C15 C10 N2 118.7(5)
C10 C11 C12 119.1(7)
C13 C12 C11 119.4(7)
C12 C13 C14 121.9(6)
C15 C14 C13 119.2(7)
C14 C15 C10 118.3(6)
C14 C15 C16 122.2(6)
C10 C15 C16 119.5(4)
O2 C16 C15 112.9(5)
C18 C17 C22 118.2(4)
C18 C17 P1 117.8(4)
C22 C17 P1 123.9(3)
C17 C18 C19 119.8(6)
C20 C19 C18 121.7(6)
C21 C20 C19 118.0(5)
C20 C21 C22 122.4(5)
C17 C22 C21 119.8(4)
C28 C23 C24 118.1(4)
C28 C23 P1 119.2(3)
C24 C23 P1 122.7(3)
C25 C24 C23 120.6(4)
C26 C25 C24 120.5(5)
C25 C26 C27 120.7(5)
C28 C27 C26 118.9(4)
C27 C28 C23 121.3(4)

loop_
_geom_bond_atom_site_label_1
_geom_bond_atom_site_label_2
_geom_bond_distance
Pt1 C29 2.052(4)
Pt1 N1 2.061(3)
Pt1 N2 2.075(3)
Pt1 P1 2.1842(10)
P1 C23 1.822(4)
P1 C17 1.823(4)
P1 C1 1.826(4)
N1 C7 1.274(5)
N1 C8 1.480(5)
N2 C9 1.321(5)
N2 C10 1.424(5)
C1 C2 1.398(5)
C1 C6 1.422(5)
C2 C3 1.391(6)
C3 C4 1.373(7)
C4 C5 1.416(6)
C5 C6 1.414(5)
C6 C7 1.462(5)
C8 C9 1.516(6)
C9 O1 1.260(5)
C10 C11 1.391(8)
C10 C15 1.401(8)
C11 C12 1.394(9)
C12 C13 1.369(11)
C13 C14 1.408(10)
C14 C15 1.392(7)
C15 C16 1.502(8)
C16 O2 1.422(6)
C17 C18 1.372(7)
C17 C22 1.379(6)
C18 C19 1.381(8)
C19 C20 1.361(8)
C20 C21 1.329(8)
C21 C22 1.381(6)
C23 C28 1.399(6)
C23 C24 1.403(5)
C24 C25 1.377(6)
C25 C26 1.368(7)
C26 C27 1.397(7)
C27 C28 1.383(7)

loop_
_geom_hbond_atom_site_label_D
_geom_hbond_atom_site_label_H
_geom_hbond_atom_site_label_A
_geom_hbond_distance_DH
_geom_hbond_distance_HA
_geom_hbond_distance_DA
_geom_hbond_angle_DHA
_geom_hbond_site_symmetry_A
O2 H2 O1 0.84 2.17 2.758(5) 126.6 3_666

loop_
_geom_torsion_atom_site_label_1
_geom_torsion_atom_site_label_2
_geom_torsion_atom_site_label_3
_geom_torsion_atom_site_label_4
_geom_torsion
C29 Pt1 P1 C23 -79.6(2)
N1 Pt1 P1 C23 101.04(17)
C29 Pt1 P1 C17 42.2(3)
N1 Pt1 P1 C17 -137.2(2)
C29 Pt1 P1 C1 161.2(2)
N1 Pt1 P1 C1 -18.19(16)
N2 Pt1 N1 C7 -167.3(4)
P1 Pt1 N1 C7 12.2(4)
N2 Pt1 N1 C8 10.0(3)
P1 Pt1 N1 C8 -170.5(3)
C29 Pt1 N2 C9 177.5(4)
N1 Pt1 N2 C9 -3.0(3)
C29 Pt1 N2 C10 0.8(4)
N1 Pt1 N2 C10 -179.8(4)
C23 P1 C1 C2 73.4(3)
C17 P1 C1 C2 -35.9(4)
Pt1 P1 C1 C2 -162.6(3)
C23 P1 C1 C6 -104.1(3)
C17 P1 C1 C6 146.6(3)
Pt1 P1 C1 C6 19.9(4)
C6 C1 C2 C3 0.8(6)
P1 C1 C2 C3 -176.8(3)
C1 C2 C3 C4 -0.4(7)
C2 C3 C4 C5 0.3(7)
C3 C4 C5 C6 -0.5(7)
C4 C5 C6 C1 0.9(6)
C4 C5 C6 C7 -175.7(4)
C2 C1 C6 C5 -1.0(6)
P1 C1 C6 C5 176.4(3)
C2 C1 C6 C7 175.0(4)
P1 C1 C6 C7 -7.5(6)
C8 N1 C7 C6 -177.7(4)
Pt1 N1 C7 C6 -0.5(6)
C5 C6 C7 N1 171.6(4)
C1 C6 C7 N1 -4.7(7)
C7 N1 C8 C9 162.7(4)
Pt1 N1 C8 C9 -14.9(4)
C10 N2 C9 O1 -3.1(8)
Pt1 N2 C9 O1 -180.0(4)
C10 N2 C9 C8 172.2(4)
Pt1 N2 C9 C8 -4.7(5)
N1 C8 C9 O1 -171.2(4)
N1 C8 C9 N2 13.1(6)
C9 N2 C10 C11 102.9(5)
Pt1 N2 C10 C11 -80.5(6)
C9 N2 C10 C15 -82.7(6)
Pt1 N2 C10 C15 93.9(4)
C15 C10 C11 C12 -1.2(8)
N2 C10 C11 C12 172.9(5)
C10 C11 C12 C13 -0.4(10)
C11 C12 C13 C14 0.4(10)
C12 C13 C14 C15 1.0(9)
C13 C14 C15 C10 -2.6(7)
C13 C14 C15 C16 178.4(5)
C11 C10 C15 C14 2.7(7)
N2 C10 C15 C14 -171.5(4)
C11 C10 C15 C16 -178.3(5)
N2 C10 C15 C16 7.5(6)
C14 C15 C16 O2 -13.1(7)
C10 C15 C16 O2 167.9(4)
C23 P1 C17 C18 -171.7(5)
C1 P1 C17 C18 -61.4(5)
Pt1 P1 C17 C18 61.7(5)
C23 P1 C17 C22 11.3(5)
C1 P1 C17 C22 121.6(4)
Pt1 P1 C17 C22 -115.4(4)
C22 C17 C18 C19 -0.8(11)
P1 C17 C18 C19 -178.0(7)
C17 C18 C19 C20 0.1(14)
C18 C19 C20 C21 0.2(13)
C19 C20 C21 C22 0.2(11)
C18 C17 C22 C21 1.2(8)
P1 C17 C22 C21 178.2(4)
C20 C21 C22 C17 -0.9(9)
C17 P1 C23 C28 -108.9(3)
C1 P1 C23 C28 142.2(3)
Pt1 P1 C23 C28 19.7(4)
C17 P1 C23 C24 69.5(4)
C1 P1 C23 C24 -39.4(4)
Pt1 P1 C23 C24 -161.9(3)
C28 C23 C24 C25 -0.1(6)
P1 C23 C24 C25 -178.6(3)
C23 C24 C25 C26 -1.1(7)
C24 C25 C26 C27 1.2(8)
C25 C26 C27 C28 -0.1(8)
C26 C27 C28 C23 -1.2(8)
C24 C23 C28 C27 1.3(6)
P1 C23 C28 C27 179.8(4)
